data_1534291
loop_
_publ_author_name
'Boller, H.'
'Nowotny, H.'

_publ_section_title
;
 Zum Dreistoff: Vanadin-Arsen-Kohlenstoff
;
_journal_name_full 'Monatshefte fuer Chemie (-108,1977)'
_journal_page_first 2127
_journal_page_last 2132
_journal_volume 98
_journal_year 1967
_chemical_formula_sum 'C As V3'
_chemical_name_systematic 'V3 As C'
_space_group_IT_number 63
_symmetry_space_group_name_Hall '-C 2c 2'
_symmetry_space_group_name_H-M 'C m c m'
_cell_angle_alpha 90
_cell_angle_beta 90
_cell_angle_gamma 90
_cell_formula_units_Z 4
_cell_length_a 3.128
_cell_length_b 10.14
_cell_length_c 7.699
_cell_volume 244.196
_citation_journal_id_ASTM MOCHAP
_cod_data_source_file Boller_MOCHAP_1967_958.cif
_cod_data_source_block C1As1V3
_cod_original_cell_volume 244.1963
_cod_original_formula_sum 'C1 As1 V3'
_cod_database_code 1534291

loop_
_symmetry_equiv_pos_as_xyz
x,y,z
-x,-y,z+1/2
x,-y,-z
-x,y,-z+1/2
-x,-y,-z
x,y,-z-1/2
-x,y,z
x,-y,z-1/2
x+1/2,y+1/2,z
-x+1/2,-y+1/2,z+1/2
x+1/2,-y+1/2,-z
-x+1/2,y+1/2,-z+1/2
-x+1/2,-y+1/2,-z
x+1/2,y+1/2,-z-1/2
-x+1/2,y+1/2,z
x+1/2,-y+1/2,z-1/2

loop_
_atom_site_label
_atom_site_type_symbol
_atom_site_fract_x
_atom_site_fract_y
_atom_site_fract_z
_atom_site_occupancy
_atom_site_U_iso_or_equiv
C1 C 0 0.5 0 1 0.0
V1 V 0 0.1283 0.052 1 0.0
As1 As 0 0.756 0.25 1 0.0
V2 V 0 0.452 0.25 1 0.0
